data_4001606
loop_
_publ_author_name
'Locock, A. J.'
'Skanthakumar, S.'
'Burns, P. C.'
'Soderholm, L.'

_publ_section_title
;
 Syntheses, Structures, Magnetic Properties, and X-ray Absorption Spectra
 of Carnotite-type Uranyl Chromium(V) Oxides:&#x00A0;
 A[(UO2)2Cr2O8](H2O)n(A = K2, Rb2, Cs2, Mg;n= 0, 4)
;
_journal_issue 7
_journal_name_full 'Chemistry of Materials'
_journal_page_first 1384
_journal_paper_doi 10.1021/cm030639c
_journal_volume 16
_journal_year 2004
_chemical_formula_moiety 'Cr2 O12 Rb2 U2'
_chemical_formula_sum 'Cr2 O12 Rb2 U2'
_chemical_formula_weight 942.978
_space_group_IT_number 14
_symmetry_cell_setting monoclinic
_symmetry_space_group_name_Hall '-P 2ybc'
_symmetry_space_group_name_H-M 'P 1 21/c 1'
_cell_angle_alpha 90
_cell_angle_beta 106.004(2)
_cell_angle_gamma 90
_cell_formula_units_Z 2
_cell_length_a 6.8677(6)
_cell_length_b 8.3599(7)
_cell_length_c 10.4625(8)
_cell_measurement_temperature 293(2)
_cell_measurement_theta_max 34.55
_cell_measurement_theta_min 3.09
_cell_volume 577.41(8)
_computing_cell_refinement 'Bruker SMART'
_computing_data_collection 'Bruker SMART'
_computing_data_reduction 'Bruker SAINT'
_computing_molecular_graphics 'Bruker SHELXTL'
_computing_publication_material 'Bruker SHELXTL'
_computing_structure_refinement 'SHELXL-97 (Sheldrick, 1997)'
_computing_structure_solution 'SHELXS-97 (Sheldrick, 1990)'
_diffrn_measured_fraction_theta_full 0.981
_diffrn_measured_fraction_theta_max 0.981
_diffrn_measurement_device_type 'CCD area detector'
_diffrn_measurement_method 'phi and omega scans'
_diffrn_radiation_type MoK\a
_diffrn_radiation_wavelength 0.71073
_diffrn_radiation_wavelength_id MoK\a
_diffrn_reflns_av_R_equivalents 0.0694
_diffrn_reflns_limit_h_max 10
_diffrn_reflns_limit_h_min -10
_diffrn_reflns_limit_k_max 13
_diffrn_reflns_limit_k_min -13
_diffrn_reflns_limit_l_max 16
_diffrn_reflns_limit_l_min -16
_diffrn_reflns_number 10469
_diffrn_reflns_theta_full 34.55
_diffrn_reflns_theta_max 34.55
_diffrn_reflns_theta_min 3.09
_exptl_absorpt_coefficient_mu 38.223
_exptl_absorpt_correction_T_max 0.682
_exptl_absorpt_correction_T_min 0.080
_exptl_absorpt_correction_type psi-scan
_exptl_absorpt_process_details 'Bruker XPREP'
_exptl_crystal_colour red
_exptl_crystal_density_diffrn 5.424
_exptl_crystal_density_method 'not measured'
_exptl_crystal_description plate
_exptl_crystal_F_000 804
_exptl_crystal_id RbUCrO6
_exptl_crystal_size_max 0.080
_exptl_crystal_size_mid 0.060
_exptl_crystal_size_min 0.010
_refine_diff_density_max 5.088
_refine_diff_density_min -1.54
_refine_ls_extinction_method none
_refine_ls_goodness_of_fit_ref 0.842
_refine_ls_hydrogen_treatment mixed
_refine_ls_matrix_type full
_refine_ls_number_parameters 82
_refine_ls_number_reflns 2409
_refine_ls_number_restraints 0
_refine_ls_restrained_S_all 0.842
_refine_ls_R_factor_gt 0.0296
_refine_ls_shift/su_max 0.000
_refine_ls_structure_factor_coef Fsqd
_refine_ls_weighting_details 'calc w=1/[\s^2^(Fo^2^)+(0.0149P)^2^+0.0000P] where P=(Fo^2^+2Fc^2^)/3'
_refine_ls_weighting_scheme calc
_refine_ls_wR_factor_ref 0.0564
_reflns_number_gt 1760
_reflns_number_total 2409
_reflns_threshold_expression >2sigma(I)
_cod_data_source_file cm030639c_s.cif
_cod_data_source_block (2)
_cod_depositor_comments
;
The following automatic conversions were performed:

'_symmetry_cell_setting' value 'Monoclinic' changed to 'monoclinic'
according to /home/saulius/struct/CIF-dictionaries/cif_core.dic
dictionary named 'cif_core.dic' version 2.4.1 from 2010-06-29.

Automatic conversion script
Id: cif_fix_values 1715 2011-07-08 13:25:40Z adriana 
;
_cod_original_sg_symbol_H-M P2(1)/c
_cod_database_code 4001606

loop_
_symmetry_equiv_pos_as_xyz
'x, y, z'
'-x, y+1/2, -z+1/2'
'-x, -y, -z'
'x, -y-1/2, z-1/2'

loop_
_atom_site_label
_atom_site_type_symbol
_atom_site_fract_x
_atom_site_fract_y
_atom_site_fract_z
_atom_site_U_iso_or_equiv
_atom_site_adp_type
_atom_site_occupancy
_atom_site_calc_flag
U1 U 0.48591(4) 0.02090(2) 0.17800(2) 0.00968(6) Uani 1 d
Rb1 Rb 0.95610(12) -0.26127(8) 0.13746(8) 0.02472(16) Uani 1 d
Cr1 Cr 0.61375(16) 0.35605(11) 0.05564(10) 0.0103(2) Uani 1 d
O1 O 0.7514(7) -0.0176(5) 0.2401(4) 0.0168(9) Uani 1 d
O2 O 0.5440(7) 0.5614(5) 0.1056(4) 0.0129(9) Uani 1 d
O3 O 0.5277(7) 0.1562(5) -0.0077(4) 0.0150(10) Uani 1 d
O4 O 0.2196(7) 0.0603(5) 0.1207(5) 0.0179(10) Uani 1 d
O5 O 0.5808(7) 0.2896(5) 0.2152(4) 0.0142(10) Uani 1 d
O6 O 0.8472(7) 0.3668(6) 0.0673(5) 0.0204(11) Uani 1 d

loop_
_atom_site_aniso_label
_atom_site_aniso_U_11
_atom_site_aniso_U_22
_atom_site_aniso_U_33
_atom_site_aniso_U_23
_atom_site_aniso_U_13
_atom_site_aniso_U_12
U1 0.01664(11) 0.00580(9) 0.00708(9) 0.00032(8) 0.00407(7) 0.00015(10)
Rb1 0.0241(4) 0.0220(3) 0.0280(4) -0.0041(3) 0.0071(3) 0.0046(3)
Cr1 0.0182(6) 0.0056(4) 0.0080(4) 0.0000(3) 0.0049(4) -0.0002(4)
O1 0.020(2) 0.014(2) 0.017(2) -0.0019(18) 0.0044(19) -0.0022(19)
O2 0.026(3) 0.0057(19) 0.009(2) 0.0011(15) 0.0089(19) 0.0040(17)
O3 0.032(3) 0.005(2) 0.008(2) -0.0001(15) 0.005(2) -0.0042(18)
O4 0.022(3) 0.018(2) 0.013(2) 0.0025(17) 0.003(2) -0.0019(19)
O5 0.030(3) 0.0055(19) 0.009(2) 0.0018(15) 0.009(2) -0.0018(18)
O6 0.019(3) 0.022(2) 0.023(3) 0.000(2) 0.008(2) 0.001(2)

loop_
_atom_type_symbol
_atom_type_description
_atom_type_scat_dispersion_real
_atom_type_scat_dispersion_imag
_atom_type_scat_source
O O 0.0106 0.006 'International Tables Vol C Tables 4.2.6.8 and 6.1.1.4'
Cr Cr 0.3209 0.6236 'International Tables Vol C Tables 4.2.6.8 and 6.1.1.4'
Rb Rb -0.9393 2.9676 'International Tables Vol C Tables 4.2.6.8 and 6.1.1.4'
U U -9.6767 9.6646 'International Tables Vol C Tables 4.2.6.8 and 6.1.1.4'

loop_
_geom_angle_atom_site_label_1
_geom_angle_atom_site_label_2
_geom_angle_atom_site_label_3
_geom_angle
_geom_angle_site_symmetry_1
_geom_angle_site_symmetry_3
O1 U1 O4 178.3(2) . .
O1 U1 O3 89.16(19) . 3_655
O4 U1 O3 92.27(19) . 3_655
O1 U1 O3 92.46(19) . .
O4 U1 O3 88.91(19) . .
O3 U1 O3 69.81(16) 3_655 .
O1 U1 O5 89.53(18) . 2_645
O4 U1 O5 89.74(18) . 2_645
O3 U1 O5 82.32(14) 3_655 2_645
O3 U1 O5 152.02(14) . 2_645
O1 U1 O5 84.45(18) . .
O4 U1 O5 95.22(19) . .
O3 U1 O5 134.17(14) 3_655 .
O3 U1 O5 65.22(14) . .
O5 U1 O5 142.68(5) 2_645 .
O1 U1 O2 91.53(18) . 2_645
O4 U1 O2 86.77(19) . 2_645
O3 U1 O2 147.42(14) 3_655 2_645
O3 U1 O2 142.63(13) . 2_645
O5 U1 O2 65.11(13) 2_645 2_645
O5 U1 O2 78.24(14) . 2_645
O1 U1 Cr1 86.58(14) . .
O4 U1 Cr1 94.04(14) . .
O3 U1 Cr1 101.80(10) 3_655 .
O3 U1 Cr1 32.65(10) . .
O5 U1 Cr1 174.27(11) 2_645 .
O5 U1 Cr1 32.64(10) . .
O2 U1 Cr1 110.76(10) 2_645 .
O1 U1 Cr1 92.59(14) . 2_645
O4 U1 Cr1 85.98(14) . 2_645
O3 U1 Cr1 113.99(10) 3_655 2_645
O3 U1 Cr1 173.72(11) . 2_645
O5 U1 Cr1 31.79(10) 2_645 2_645
O5 U1 Cr1 111.61(10) . 2_645
O2 U1 Cr1 33.43(10) 2_645 2_645
Cr1 U1 Cr1 144.19(2) . 2_645
O1 U1 U1 91.00(14) . 3_655
O4 U1 U1 90.70(14) . 3_655
O3 U1 U1 35.20(10) 3_655 3_655
O3 U1 U1 34.60(10) . 3_655
O5 U1 U1 117.49(10) 2_645 3_655
O5 U1 U1 99.45(10) . 3_655
O2 U1 U1 176.39(10) 2_645 3_655
Cr1 U1 U1 66.834(18) . 3_655
Cr1 U1 U1 148.934(18) 2_645 3_655
O1 U1 Rb1 35.27(14) . .
O4 U1 Rb1 145.99(15) . .
O3 U1 Rb1 54.27(12) 3_655 .
O3 U1 Rb1 84.95(11) . .
O5 U1 Rb1 80.68(11) 2_645 .
O5 U1 Rb1 112.14(12) . .
O2 U1 Rb1 117.43(11) 2_645 .
Cr1 U1 Rb1 98.43(2) . .
Cr1 U1 Rb1 101.33(2) 2_645 .
U1 U1 Rb1 65.956(12) 3_655 .
O1 U1 Rb1 37.01(14) . 2_755
O4 U1 Rb1 142.37(14) . 2_755
O3 U1 Rb1 118.19(12) 3_655 2_755
O3 U1 Rb1 82.33(11) . 2_755
O5 U1 Rb1 114.36(12) 2_645 2_755
O5 U1 Rb1 48.01(12) . 2_755
O2 U1 Rb1 78.81(11) 2_645 2_755
Cr1 U1 Rb1 60.23(2) . 2_755
Cr1 U1 Rb1 99.55(2) 2_645 2_755
U1 U1 Rb1 101.764(14) 3_655 2_755
Rb1 U1 Rb1 69.727(11) . 2_755
O1 Rb1 O6 148.88(13) . 3_755
O1 Rb1 O1 134.25(5) . 2_745
O6 Rb1 O1 73.05(13) 3_755 2_745
O1 Rb1 O4 80.13(12) . 3_655
O6 Rb1 O4 71.33(13) 3_755 3_655
O1 Rb1 O4 144.38(12) 2_745 3_655
O1 Rb1 O2 81.55(11) . 1_545
O6 Rb1 O2 111.16(12) 3_755 1_545
O1 Rb1 O2 100.83(11) 2_745 1_545
O4 Rb1 O2 92.31(12) 3_655 1_545
O1 Rb1 O5 104.78(12) . 2_745
O6 Rb1 O5 78.14(12) 3_755 2_745
O1 Rb1 O5 54.35(11) 2_745 2_745
O4 Rb1 O5 116.50(12) 3_655 2_745
O2 Rb1 O5 151.07(11) 1_545 2_745
O1 Rb1 O6 61.11(13) . 2_745
O6 Rb1 O6 130.00(17) 3_755 2_745
O1 Rb1 O6 76.70(12) 2_745 2_745
O4 Rb1 O6 127.92(12) 3_655 2_745
O2 Rb1 O6 112.98(12) 1_545 2_745
O5 Rb1 O6 51.86(12) 2_745 2_745
O1 Rb1 O6 131.74(13) . 1_545
O6 Rb1 O6 70.91(14) 3_755 1_545
O1 Rb1 O6 59.45(13) 2_745 1_545
O4 Rb1 O6 108.09(12) 3_655 1_545
O2 Rb1 O6 51.31(11) 1_545 1_545
O5 Rb1 O6 112.28(11) 2_745 1_545
O6 Rb1 O6 123.44(11) 2_745 1_545
O1 Rb1 O4 76.73(13) . 1_655
O6 Rb1 O4 80.61(12) 3_755 1_655
O1 Rb1 O4 107.28(13) 2_745 1_655
O4 Rb1 O4 66.41(14) 3_655 1_655
O2 Rb1 O4 151.71(11) 1_545 1_655
O5 Rb1 O4 54.40(11) 2_745 1_655
O6 Rb1 O4 71.56(12) 2_745 1_655
O6 Rb1 O4 150.96(12) 1_545 1_655
O1 Rb1 O3 55.00(12) . 3_655
O6 Rb1 O3 112.63(12) 3_755 3_655
O1 Rb1 O3 147.35(12) 2_745 3_655
O4 Rb1 O3 53.43(11) 3_655 3_655
O2 Rb1 O3 46.59(10) 1_545 3_655
O5 Rb1 O3 156.61(10) 2_745 3_655
O6 Rb1 O3 114.37(12) 2_745 3_655
O6 Rb1 O3 91.07(11) 1_545 3_655
O4 Rb1 O3 105.36(11) 1_655 3_655
O1 Rb1 O4 73.87(12) . 2_645
O6 Rb1 O4 136.60(12) 3_755 2_645
O1 Rb1 O4 72.68(12) 2_745 2_645
O4 Rb1 O4 137.77(16) 3_655 2_645
O2 Rb1 O4 51.75(11) 1_545 2_645
O5 Rb1 O4 102.14(11) 2_745 2_645
O6 Rb1 O4 64.77(12) 2_745 2_645
O6 Rb1 O4 69.08(11) 1_545 2_645
O4 Rb1 O4 135.15(9) 1_655 2_645
O3 Rb1 O4 84.34(11) 3_655 2_645
O1 Rb1 Cr1 81.25(10) . 2_745
O6 Rb1 Cr1 106.34(10) 3_755 2_745
O1 Rb1 Cr1 63.38(9) 2_745 2_745
O4 Rb1 Cr1 127.54(9) 3_655 2_745
O2 Rb1 Cr1 132.37(8) 1_545 2_745
O5 Rb1 Cr1 28.23(8) 2_745 2_745
O6 Rb1 Cr1 23.67(9) 2_745 2_745
O6 Rb1 Cr1 120.75(9) 1_545 2_745
O4 Rb1 Cr1 61.70(8) 1_655 2_745
O3 Rb1 Cr1 136.18(7) 3_655 2_745
O4 Rb1 Cr1 80.82(8) 2_645 2_745
O6 Cr1 O5 109.0(2) . .
O6 Cr1 O3 107.4(2) . .
O5 Cr1 O3 86.82(18) . .
O6 Cr1 O2 111.9(2) . 3_665
O5 Cr1 O2 138.5(2) . 3_665
O3 Cr1 O2 87.79(19) . 3_665
O6 Cr1 O2 104.8(2) . .
O5 Cr1 O2 85.35(18) . .
O3 Cr1 O2 147.6(2) . .
O2 Cr1 O2 77.7(2) 3_665 .
O6 Cr1 Cr1 113.79(18) . 3_665
O5 Cr1 Cr1 115.14(15) . 3_665
O3 Cr1 Cr1 121.41(16) . 3_665
O2 Cr1 Cr1 39.16(12) 3_665 3_665
O2 Cr1 Cr1 38.52(13) . 3_665
O6 Cr1 U1 113.09(17) . .
O5 Cr1 U1 43.59(13) . .
O3 Cr1 U1 43.34(13) . .
O2 Cr1 U1 120.96(14) 3_665 .
O2 Cr1 U1 123.23(13) . .
Cr1 Cr1 U1 133.01(6) 3_665 .
O6 Cr1 U1 110.44(18) . 2_655
O5 Cr1 U1 42.30(13) . 2_655
O3 Cr1 U1 123.84(14) . 2_655
O2 Cr1 U1 113.54(13) 3_665 2_655
O2 Cr1 U1 43.20(12) . 2_655
Cr1 Cr1 U1 77.49(4) 3_665 2_655
U1 Cr1 U1 83.63(2) . 2_655
O6 Cr1 Rb1 54.46(18) . 2_755
O5 Cr1 Rb1 54.61(16) . 2_755
O3 Cr1 Rb1 99.58(15) . 2_755
O2 Cr1 Rb1 165.89(15) 3_665 2_755
O2 Cr1 Rb1 101.26(14) . 2_755
Cr1 Cr1 Rb1 138.11(5) 3_665 2_755
U1 Cr1 Rb1 71.61(2) . 2_755
U1 Cr1 Rb1 72.28(2) 2_655 2_755
O6 Cr1 Rb1 53.20(17) . 1_565
O5 Cr1 Rb1 105.41(14) . 1_565
O3 Cr1 Rb1 159.37(16) . 1_565
O2 Cr1 Rb1 93.39(13) 3_665 1_565
O2 Cr1 Rb1 51.88(14) . 1_565
Cr1 Cr1 Rb1 68.82(4) 3_665 1_565
U1 Cr1 Rb1 144.66(3) . 1_565
U1 Cr1 Rb1 74.34(2) 2_655 1_565
Rb1 Cr1 Rb1 75.49(2) 2_755 1_565
O6 Cr1 Rb1 153.16(19) . 3_655
O5 Cr1 Rb1 92.93(16) . 3_655
O3 Cr1 Rb1 57.21(15) . 3_655
O2 Cr1 Rb1 50.76(14) 3_665 3_655
O2 Cr1 Rb1 91.86(15) . 3_655
Cr1 Cr1 Rb1 67.53(4) 3_665 3_655
U1 Cr1 Rb1 72.33(2) . 3_655
U1 Cr1 Rb1 96.15(3) 2_655 3_655
Rb1 Cr1 Rb1 143.08(3) 2_755 3_655
Rb1 Cr1 Rb1 136.35(3) 1_565 3_655
O6 Cr1 Rb1 36.07(18) . 3_755
O5 Cr1 Rb1 132.77(15) . 3_755
O3 Cr1 Rb1 81.36(15) . 3_755
O2 Cr1 Rb1 86.75(14) 3_665 3_755
O2 Cr1 Rb1 125.74(13) . 3_755
Cr1 Cr1 Rb1 109.97(5) 3_665 3_755
U1 Cr1 Rb1 109.45(3) . 3_755
U1 Cr1 Rb1 146.41(3) 2_655 3_755
Rb1 Cr1 Rb1 82.52(3) 2_755 3_755
Rb1 Cr1 Rb1 78.15(2) 1_565 3_755
Rb1 Cr1 Rb1 117.15(3) 3_655 3_755
U1 O1 Rb1 123.5(2) . .
U1 O1 Rb1 121.8(2) . 2_755
Rb1 O1 Rb1 109.43(15) . 2_755
Cr1 O2 Cr1 102.3(2) 3_665 .
Cr1 O2 U1 137.7(2) 3_665 2_655
Cr1 O2 U1 103.36(17) . 2_655
Cr1 O2 Rb1 101.72(16) 3_665 1_565
Cr1 O2 Rb1 99.70(17) . 1_565
U1 O2 Rb1 106.37(16) 2_655 1_565
Cr1 O3 U1 143.8(2) . 3_655
Cr1 O3 U1 104.01(18) . .
U1 O3 U1 110.19(16) 3_655 .
Cr1 O3 Rb1 95.32(17) . 3_655
U1 O3 Rb1 91.78(14) 3_655 3_655
U1 O3 Rb1 97.41(15) . 3_655
U1 O4 Rb1 120.2(2) . 3_655
U1 O4 Rb1 111.09(18) . 1_455
Rb1 O4 Rb1 113.59(14) 3_655 1_455
U1 O4 Rb1 111.57(19) . 2_655
Rb1 O4 Rb1 105.84(13) 3_655 2_655
Rb1 O4 Rb1 90.32(11) 1_455 2_655
Cr1 O5 U1 105.91(18) . 2_655
Cr1 O5 U1 103.77(18) . .
U1 O5 U1 142.2(2) 2_655 .
Cr1 O5 Rb1 97.17(19) . 2_755
U1 O5 Rb1 100.46(15) 2_655 2_755
U1 O5 Rb1 98.55(14) . 2_755
Cr1 O6 Rb1 125.7(3) . 3_755
Cr1 O6 Rb1 101.9(2) . 2_755
Rb1 O6 Rb1 116.32(15) 3_755 2_755
Cr1 O6 Rb1 103.8(2) . 1_565
Rb1 O6 Rb1 109.09(14) 3_755 1_565
Rb1 O6 Rb1 95.34(13) 2_755 1_565

loop_
_geom_bond_atom_site_label_1
_geom_bond_atom_site_label_2
_geom_bond_distance
_geom_bond_site_symmetry_2
U1 O1 1.788(5) .
U1 O4 1.791(5) .
U1 O3 2.299(4) 3_655
U1 O3 2.333(4) .
U1 O5 2.341(4) 2_645
U1 O5 2.341(4) .
U1 O2 2.353(4) 2_645
U1 Cr1 3.2985(10) .
U1 Cr1 3.3445(10) 2_645
U1 U1 3.7987(5) 3_655
U1 Rb1 4.1142(8) .
U1 Rb1 4.2012(8) 2_755
Rb1 O1 2.848(4) .
Rb1 O6 2.965(5) 3_755
Rb1 O1 2.975(4) 2_745
Rb1 O4 3.127(5) 3_655
Rb1 O2 3.131(5) 1_545
Rb1 O5 3.158(5) 2_745
Rb1 O6 3.196(5) 2_745
Rb1 O6 3.235(5) 1_545
Rb1 O4 3.272(5) 1_655
Rb1 O3 3.342(5) 3_655
Rb1 O4 3.430(5) 2_645
Rb1 Cr1 3.8430(13) 2_745
Cr1 O6 1.576(5) .
Cr1 O5 1.832(4) .
Cr1 O3 1.834(4) .
Cr1 O2 1.868(4) 3_665
Cr1 O2 1.894(4) .
Cr1 Cr1 2.9302(19) 3_665
Cr1 U1 3.3445(10) 2_655
Cr1 Rb1 3.8430(13) 2_755
Cr1 Rb1 3.9224(12) 1_565
Cr1 Rb1 3.9580(14) 3_655
Cr1 Rb1 4.0899(13) 3_755
O1 Rb1 2.975(4) 2_755
O2 Cr1 1.868(4) 3_665
O2 U1 2.353(4) 2_655
O2 Rb1 3.131(5) 1_565
O3 U1 2.299(4) 3_655
O3 Rb1 3.342(5) 3_655
O4 Rb1 3.127(5) 3_655
O4 Rb1 3.272(5) 1_455
O4 Rb1 3.430(5) 2_655
O5 U1 2.341(4) 2_655
O5 Rb1 3.158(5) 2_755
O6 Rb1 2.965(5) 3_755
O6 Rb1 3.196(5) 2_755
O6 Rb1 3.235(5) 1_565
